data_7202019
loop_
_publ_author_name
'Yin, Zhenming'
'Wang, Wuyan'
'Guo, Jianhua'
'Wang, Jiachun'
'He, Jiaqi'
'Cheng, Jin-Pei'

_publ_section_title
;
 Quadruple hydrogen bonded self-assemblies of
 5,5&#x2032;-bisdiazo-dipyrromethane
;
_journal_issue 8
_journal_name_full CrystEngComm
_journal_page_first 957
_journal_paper_doi 10.1039/b802599a
_journal_volume 10
_journal_year 2008
_chemical_formula_sum 'C55 H61 Cl3 N12'
_chemical_formula_weight 996.51
_chemical_melting_point 508
_chemical_name_systematic
;
?
;
_space_group_IT_number 2
_symmetry_cell_setting triclinic
_symmetry_space_group_name_Hall '-P 1'
_symmetry_space_group_name_H-M 'P -1'
_atom_sites_solution_hydrogens geom
_atom_sites_solution_primary direct
_atom_sites_solution_secondary difmap
_audit_creation_method SHELXL-97
_cell_angle_alpha 97.174(2)
_cell_angle_beta 103.171(2)
_cell_angle_gamma 108.388(2)
_cell_formula_units_Z 2
_cell_length_a 12.1030(11)
_cell_length_b 14.4837(13)
_cell_length_c 17.5418(16)
_cell_measurement_reflns_used 4536
_cell_measurement_temperature 296(2)
_cell_measurement_theta_max 25.99
_cell_measurement_theta_min 2.44
_cell_volume 2776.1(4)
_computing_cell_refinement 'Bruker SMART APEX II'
_computing_data_collection 'Bruker SMART APEX II'
_computing_data_reduction 'Bruker SAINT'
_computing_molecular_graphics 'Bruker SHELXTL'
_computing_publication_material 'Bruker SHELXTL'
_computing_structure_refinement 'SHELXL-97 (Sheldrick, 1997)'
_computing_structure_solution 'SHELXS-97 (Sheldrick, 1990)'
_diffrn_ambient_temperature 296(2)
_diffrn_measured_fraction_theta_full 0.995
_diffrn_measured_fraction_theta_max 0.995
_diffrn_measurement_device_type 'APEX II CCD area detector'
_diffrn_measurement_method 'phi and omega scans'
_diffrn_radiation_monochromator graphite
_diffrn_radiation_source 'fine-focus sealed tube'
_diffrn_radiation_type MoK\a
_diffrn_radiation_wavelength 0.71073
_diffrn_reflns_av_R_equivalents 0.0176
_diffrn_reflns_av_sigmaI/netI 0.0393
_diffrn_reflns_limit_h_max 14
_diffrn_reflns_limit_h_min -10
_diffrn_reflns_limit_k_max 14
_diffrn_reflns_limit_k_min -17
_diffrn_reflns_limit_l_max 20
_diffrn_reflns_limit_l_min -20
_diffrn_reflns_number 14341
_diffrn_reflns_theta_full 25.01
_diffrn_reflns_theta_max 25.01
_diffrn_reflns_theta_min 1.73
_exptl_absorpt_coefficient_mu 0.212
_exptl_absorpt_correction_T_max 0.936
_exptl_absorpt_correction_T_min 0.930
_exptl_absorpt_correction_type multi-scan
_exptl_absorpt_process_details SADABS
_exptl_crystal_colour RED
_exptl_crystal_density_diffrn 1.192
_exptl_crystal_density_meas ?
_exptl_crystal_density_method 'not measured'
_exptl_crystal_description Block
_exptl_crystal_F_000 1052
_exptl_crystal_size_max 0.34
_exptl_crystal_size_mid 0.32
_exptl_crystal_size_min 0.31
_refine_diff_density_max 0.458
_refine_diff_density_min -0.533
_refine_diff_density_rms 0.041
_refine_ls_extinction_method none
_refine_ls_goodness_of_fit_ref 1.014
_refine_ls_hydrogen_treatment constr
_refine_ls_matrix_type full
_refine_ls_number_parameters 638
_refine_ls_number_reflns 9748
_refine_ls_number_restraints 0
_refine_ls_restrained_S_all 1.014
_refine_ls_R_factor_all 0.1060
_refine_ls_R_factor_gt 0.0611
_refine_ls_shift/su_max 0.000
_refine_ls_shift/su_mean 0.000
_refine_ls_structure_factor_coef Fsqd
_refine_ls_weighting_details 'calc w=1/[\s^2^(Fo^2^)+(0.0837P)^2^+1.2741P] where P=(Fo^2^+2Fc^2^)/3'
_refine_ls_weighting_scheme calc
_refine_ls_wR_factor_gt 0.1564
_refine_ls_wR_factor_ref 0.1902
_reflns_number_gt 5856
_reflns_number_total 9748
_reflns_threshold_expression >2sigma(I)
_cod_data_source_file b802599a.txt
_cod_data_source_block 70926b
_cod_depositor_comments
;
The following automatic conversions were performed:
'_symmetry_cell_setting' value 'Triclinic' changed to 'triclinic'
according to '/home/saulius/struct/CIF-dictionaries/cif_core.dic'
dictionary named 'cif_core.dic' version 2.4.1 from
2010-06-29.

'_exptl_absorpt_correction_type' value 'Multi-scan' changed
to 'multi-scan' according to
'/home/saulius/struct/CIF-dictionaries/cif_core.dic' dictionary named
'cif_core.dic' version 2.4.1 from 2010-06-29.

Automatic conversion script
Id: cif_fix_enum 1527 2010-12-29 10:47:43Z saulius 

The following automatic conversions were performed:

'_chemical_melting_point' value '508K' was changed to '508' - the
value should be numeric and without a unit designator.

Automatic conversion script
Id: cif_fix_values 1646 2011-03-28 12:23:43Z adriana 

The following automatic conversions were performed:

'_exptl_crystal_density_meas' value 'NONE' was changed to '?' - the
value is perceived as not measured.

Automatic conversion script
Id: cif_fix_values 3008 2015-01-20 13:52:24Z robertas 
;
_cod_original_sg_symbol_H-M P-1
_cod_database_code 7202019

loop_
_symmetry_equiv_pos_as_xyz
'x, y, z'
'-x, -y, -z'

loop_
_atom_site_label
_atom_site_type_symbol
_atom_site_fract_x
_atom_site_fract_y
_atom_site_fract_z
_atom_site_U_iso_or_equiv
_atom_site_adp_type
_atom_site_occupancy
_atom_site_symmetry_multiplicity
_atom_site_calc_flag
_atom_site_refinement_flags
_atom_site_disorder_assembly
_atom_site_disorder_group
Cl1 Cl 0.8893(2) 1.00568(14) 0.09882(12) 0.1840(8) Uani 1 1 d . . .
Cl2 Cl 0.81177(19) 0.83202(18) -0.02888(11) 0.2059(10) Uani 1 1 d . . .
Cl3 Cl 1.02284(18) 0.87659(17) 0.09782(12) 0.1864(8) Uani 1 1 d . . .
N1 N 0.8172(2) 0.74736(18) 0.26718(14) 0.0521(6) Uani 1 1 d . . .
N2 N 0.7851(2) 0.72982(18) 0.19088(14) 0.0562(6) Uani 1 1 d . . .
N3 N 0.86171(19) 0.59286(17) 0.19492(12) 0.0472(6) Uani 1 1 d . . .
H3 H 0.8958 0.6062 0.2457 0.057 Uiso 1 1 calc R . .
N4 N 0.5778(2) 0.26554(18) 0.27241(14) 0.0566(6) Uani 1 1 d . . .
N5 N 0.6761(2) 0.26343(18) 0.31667(15) 0.0614(7) Uani 1 1 d . . .
N6 N 0.7827(2) 0.35841(17) 0.23219(13) 0.0509(6) Uani 1 1 d . . .
H6 H 0.7204 0.3547 0.1949 0.061 Uiso 1 1 calc R . .
N7 N 1.01784(19) 0.66817(17) 0.36819(13) 0.0483(6) Uani 1 1 d . . .
N8 N 1.00155(19) 0.62346(17) 0.42493(13) 0.0481(6) Uani 1 1 d . . .
N9 N 0.78488(17) 0.58851(16) 0.36886(12) 0.0415(5) Uani 1 1 d . . .
H9 H 0.7900 0.6245 0.3335 0.050 Uiso 1 1 calc R . .
N10 N 0.5561(2) 0.31129(19) 0.09057(14) 0.0582(6) Uani 1 1 d . . .
N11 N 0.5041(2) 0.37053(19) 0.06802(14) 0.0599(7) Uani 1 1 d . . .
N12 N 0.54357(19) 0.44313(17) 0.21008(12) 0.0473(6) Uani 1 1 d . . .
H12 H 0.5700 0.4005 0.2305 0.057 Uiso 1 1 calc R . .
C1 C 0.8528(3) 0.8605(2) 0.38793(18) 0.0622(8) Uani 1 1 d . . .
H1 H 0.8790 0.8164 0.4147 0.075 Uiso 1 1 calc R . .
C2 C 0.8533(3) 0.9470(2) 0.4311(2) 0.0681(9) Uani 1 1 d . . .
H2 H 0.8795 0.9600 0.4867 0.082 Uiso 1 1 calc R . .
C3 C 0.8161(3) 1.0145(2) 0.3938(2) 0.0689(9) Uani 1 1 d . . .
C4 C 0.7777(3) 0.9926(3) 0.3119(2) 0.0735(10) Uani 1 1 d . . .
H4 H 0.7525 1.0374 0.2855 0.088 Uiso 1 1 calc R . .
C5 C 0.7751(3) 0.9058(2) 0.2669(2) 0.0646(8) Uani 1 1 d . . .
H5 H 0.7477 0.8926 0.2113 0.078 Uiso 1 1 calc R . .
C6 C 0.8138(2) 0.8388(2) 0.30546(17) 0.0503(7) Uani 1 1 d . . .
C7 C 0.7997(3) 0.6458(2) 0.15597(16) 0.0543(7) Uani 1 1 d . . .
C8 C 0.7582(3) 0.6006(3) 0.07556(18) 0.0693(9) Uani 1 1 d . . .
H8 H 0.7139 0.6210 0.0348 0.083 Uiso 1 1 calc R . .
C9 C 0.7948(3) 0.5193(3) 0.06688(17) 0.0639(8) Uani 1 1 d . . .
H9A H 0.7777 0.4746 0.0191 0.077 Uiso 1 1 calc R . .
C10 C 0.8613(2) 0.5157(2) 0.14132(15) 0.0491(7) Uani 1 1 d . . .
C11 C 0.4675(3) 0.1567(3) 0.35057(19) 0.0709(9) Uani 1 1 d . . .
H11 H 0.5392 0.1561 0.3836 0.085 Uiso 1 1 calc R . .
C12 C 0.3583(4) 0.1064(3) 0.3622(2) 0.0895(12) Uani 1 1 d . . .
H12A H 0.3575 0.0718 0.4035 0.107 Uiso 1 1 calc R . .
C13 C 0.2492(4) 0.1050(3) 0.3152(3) 0.0909(12) Uani 1 1 d . . .
C14 C 0.2537(3) 0.1559(3) 0.2540(2) 0.0941(13) Uani 1 1 d . . .
H14 H 0.1817 0.1557 0.2208 0.113 Uiso 1 1 calc R . .
C15 C 0.3625(3) 0.2073(3) 0.2409(2) 0.0782(10) Uani 1 1 d . . .
H15 H 0.3631 0.2413 0.1992 0.094 Uiso 1 1 calc R . .
C16 C 0.4708(3) 0.2085(2) 0.28930(17) 0.0560(7) Uani 1 1 d . . .
C17 C 0.7781(3) 0.3160(2) 0.29842(18) 0.0575(8) Uani 1 1 d . . .
C18 C 0.8976(3) 0.3401(3) 0.3434(2) 0.0757(10) Uani 1 1 d . . .
H18 H 0.9229 0.3215 0.3914 0.091 Uiso 1 1 calc R . .
C19 C 0.9723(3) 0.3966(3) 0.30423(19) 0.0688(9) Uani 1 1 d . . .
H19 H 1.0566 0.4233 0.3218 0.083 Uiso 1 1 calc R . .
C20 C 0.9004(3) 0.4068(2) 0.23466(16) 0.0517(7) Uani 1 1 d . . .
C21 C 0.9344(3) 0.4517(2) 0.16606(17) 0.0559(8) Uani 1 1 d . . .
C22 C 0.9065(3) 0.3660(3) 0.0938(2) 0.0781(10) Uani 1 1 d . . .
H22A H 0.8192 0.3314 0.0746 0.094 Uiso 1 1 calc R . .
H22B H 0.9321 0.3950 0.0509 0.094 Uiso 1 1 calc R . .
C23 C 0.9666(5) 0.2900(4) 0.1111(3) 0.139(2) Uani 1 1 d . . .
H23A H 1.0527 0.3206 0.1207 0.208 Uiso 1 1 calc R . .
H23B H 0.9349 0.2349 0.0659 0.208 Uiso 1 1 calc R . .
H23C H 0.9500 0.2665 0.1576 0.208 Uiso 1 1 calc R . .
C24 C 1.0715(3) 0.5172(3) 0.1942(2) 0.0710(9) Uani 1 1 d . . .
H24A H 1.0866 0.5646 0.2431 0.085 Uiso 1 1 calc R . .
H24B H 1.1179 0.4748 0.2072 0.085 Uiso 1 1 calc R . .
C25 C 1.1182(4) 0.5744(4) 0.1341(3) 0.1143(16) Uani 1 1 d . . .
H25A H 1.1072 0.5283 0.0863 0.171 Uiso 1 1 calc R . .
H25B H 1.2029 0.6133 0.1569 0.171 Uiso 1 1 calc R . .
H25C H 1.0740 0.6176 0.1213 0.171 Uiso 1 1 calc R . .
C26 C 1.1590(3) 0.7781(3) 0.3173(2) 0.0777(10) Uani 1 1 d . . .
H26 H 1.0928 0.7786 0.2783 0.093 Uiso 1 1 calc R . .
C27 C 1.2758(3) 0.8344(3) 0.3182(2) 0.0917(12) Uani 1 1 d . . .
H27 H 1.2867 0.8731 0.2801 0.110 Uiso 1 1 calc R . .
C28 C 1.3760(3) 0.8344(3) 0.3740(2) 0.0707(9) Uani 1 1 d . . .
C29 C 1.3558(3) 0.7772(2) 0.4302(2) 0.0624(8) Uani 1 1 d . . .
H29 H 1.4222 0.7765 0.4689 0.075 Uiso 1 1 calc R . .
C30 C 1.2408(2) 0.7212(2) 0.43128(17) 0.0534(7) Uani 1 1 d . . .
H30 H 1.2304 0.6835 0.4701 0.064 Uiso 1 1 calc R . .
C31 C 1.1409(2) 0.7213(2) 0.37399(16) 0.0486(7) Uani 1 1 d . . .
C32 C 0.8820(2) 0.5777(2) 0.42121(15) 0.0460(6) Uani 1 1 d . . .
C33 C 0.8359(3) 0.5134(2) 0.46713(17) 0.0583(8) Uani 1 1 d . . .
H33 H 0.8808 0.4929 0.5075 0.070 Uiso 1 1 calc R . .
C34 C 0.7101(2) 0.4846(2) 0.44217(17) 0.0540(7) Uani 1 1 d . . .
H34 H 0.6557 0.4404 0.4623 0.065 Uiso 1 1 calc R . .
C35 C 0.6801(2) 0.53336(19) 0.38211(14) 0.0410(6) Uani 1 1 d . . .
C36 C 0.6068(3) 0.1704(3) 0.0511(2) 0.0813(11) Uani 1 1 d . . .
H36 H 0.6354 0.1720 0.1053 0.098 Uiso 1 1 calc R . .
C37 C 0.6158(4) 0.0996(3) -0.0052(3) 0.0981(13) Uani 1 1 d . . .
H37 H 0.6502 0.0541 0.0120 0.118 Uiso 1 1 calc R . .
C38 C 0.5754(4) 0.0943(3) -0.0860(3) 0.0896(12) Uani 1 1 d . . .
C39 C 0.5226(4) 0.1624(3) -0.1085(2) 0.0975(13) Uani 1 1 d . . .
H39 H 0.4934 0.1601 -0.1628 0.117 Uiso 1 1 calc R . .
C40 C 0.5114(4) 0.2335(3) -0.0536(2) 0.0817(11) Uani 1 1 d . . .
H40 H 0.4744 0.2775 -0.0709 0.098 Uiso 1 1 calc R . .
C41 C 0.5559(3) 0.2387(2) 0.02759(18) 0.0617(8) Uani 1 1 d . . .
C42 C 0.5044(3) 0.4399(2) 0.12917(16) 0.0547(7) Uani 1 1 d . . .
C43 C 0.4706(3) 0.5214(2) 0.12177(18) 0.0699(9) Uani 1 1 d . . .
H43 H 0.4401 0.5382 0.0740 0.084 Uiso 1 1 calc R . .
C44 C 0.4902(3) 0.5740(2) 0.19809(18) 0.0648(9) Uani 1 1 d . . .
H44 H 0.4761 0.6328 0.2104 0.078 Uiso 1 1 calc R . .
C45 C 0.5340(2) 0.5243(2) 0.25266(16) 0.0459(6) Uani 1 1 d . . .
C46 C 0.5600(2) 0.5429(2) 0.34305(15) 0.0449(6) Uani 1 1 d . . .
C47 C 0.4577(2) 0.4662(2) 0.36603(18) 0.0565(7) Uani 1 1 d . . .
H47A H 0.4616 0.4007 0.3516 0.068 Uiso 1 1 calc R . .
H47B H 0.4732 0.4819 0.4238 0.068 Uiso 1 1 calc R . .
C48 C 0.3294(3) 0.4615(3) 0.3272(2) 0.0883(12) Uani 1 1 d . . .
H48A H 0.3240 0.5259 0.3409 0.132 Uiso 1 1 calc R . .
H48B H 0.2728 0.4139 0.3462 0.132 Uiso 1 1 calc R . .
H48C H 0.3107 0.4419 0.2701 0.132 Uiso 1 1 calc R . .
C49 C 0.5694(3) 0.6511(2) 0.37463(17) 0.0535(7) Uani 1 1 d . . .
H40A H 0.6248 0.6960 0.3519 0.064 Uiso 1 1 calc R . .
H40B H 0.4902 0.6561 0.3552 0.064 Uiso 1 1 calc R . .
C50 C 0.6126(3) 0.6864(3) 0.46546(19) 0.0745(10) Uani 1 1 d . . .
H50A H 0.5532 0.6480 0.4884 0.112 Uiso 1 1 calc R . .
H50B H 0.6231 0.7555 0.4792 0.112 Uiso 1 1 calc R . .
H50C H 0.6885 0.6778 0.4860 0.112 Uiso 1 1 calc R . .
C51 C 0.5870(5) 0.0168(4) -0.1470(3) 0.1322(19) Uani 1 1 d . . .
H51A H 0.6642 0.0424 -0.1575 0.198 Uiso 1 1 calc R . .
H51B H 0.5231 0.0012 -0.1958 0.198 Uiso 1 1 calc R . .
H51C H 0.5810 -0.0424 -0.1263 0.198 Uiso 1 1 calc R . .
C52 C 1.5039(3) 0.8965(3) 0.3748(3) 0.1063(15) Uani 1 1 d . . .
H52A H 1.5403 0.8542 0.3518 0.159 Uiso 1 1 d R . .
H52B H 1.5517 0.9280 0.4290 0.159 Uiso 1 1 d R . .
H52C H 1.5004 0.9464 0.3441 0.159 Uiso 1 1 d R . .
C53 C 0.1293(4) 0.0506(5) 0.3304(3) 0.149(2) Uani 1 1 d . . .
H53A H 0.0923 0.0975 0.3441 0.223 Uiso 1 1 calc R . .
H53B H 0.1435 0.0174 0.3737 0.223 Uiso 1 1 calc R . .
H53C H 0.0763 0.0023 0.2829 0.223 Uiso 1 1 calc R . .
C54 C 0.8180(4) 1.1090(3) 0.4423(3) 0.1035(14) Uani 1 1 d . . .
H54A H 0.9002 1.1547 0.4635 0.155 Uiso 1 1 calc R . .
H54B H 0.7841 1.0937 0.4857 0.155 Uiso 1 1 calc R . .
H54C H 0.7709 1.1386 0.4087 0.155 Uiso 1 1 calc R . .
C55 C 0.8802(5) 0.8817(4) 0.0702(3) 0.1232(17) Uani 1 1 d . . .
H55 H 0.8319 0.8413 0.1002 0.148 Uiso 1 1 calc R . .

loop_
_atom_site_aniso_label
_atom_site_aniso_U_11
_atom_site_aniso_U_22
_atom_site_aniso_U_33
_atom_site_aniso_U_23
_atom_site_aniso_U_13
_atom_site_aniso_U_12
Cl1 0.252(2) 0.1417(14) 0.1924(18) 0.0760(13) 0.0865(16) 0.0831(14)
Cl2 0.1856(18) 0.247(2) 0.1162(13) 0.0417(13) 0.0090(12) 0.0085(16)
Cl3 0.1490(15) 0.232(2) 0.1765(17) 0.0432(15) 0.0362(12) 0.0719(15)
N1 0.0511(14) 0.0587(15) 0.0498(14) 0.0183(11) 0.0115(11) 0.0235(12)
N2 0.0602(15) 0.0610(16) 0.0463(14) 0.0160(12) 0.0085(11) 0.0232(13)
N3 0.0466(13) 0.0616(15) 0.0348(12) 0.0126(11) 0.0088(10) 0.0220(11)
N4 0.0602(16) 0.0584(15) 0.0480(14) 0.0144(11) 0.0080(12) 0.0207(13)
N5 0.0620(17) 0.0577(16) 0.0595(16) 0.0190(13) 0.0071(13) 0.0194(13)
N6 0.0491(14) 0.0603(15) 0.0440(13) 0.0112(11) 0.0052(10) 0.0261(12)
N7 0.0413(13) 0.0552(14) 0.0473(13) 0.0166(11) 0.0101(10) 0.0152(11)
N8 0.0389(13) 0.0573(14) 0.0475(13) 0.0170(11) 0.0090(10) 0.0165(11)
N9 0.0372(12) 0.0534(13) 0.0371(11) 0.0160(10) 0.0093(9) 0.0189(10)
N10 0.0666(16) 0.0586(15) 0.0445(14) 0.0099(12) 0.0046(12) 0.0238(13)
N11 0.0640(16) 0.0641(16) 0.0459(14) 0.0114(12) 0.0031(12) 0.0240(14)
N12 0.0439(13) 0.0565(14) 0.0417(12) 0.0153(11) 0.0039(10) 0.0220(11)
C1 0.065(2) 0.061(2) 0.0560(19) 0.0115(15) 0.0064(15) 0.0249(16)
C2 0.066(2) 0.064(2) 0.063(2) 0.0018(17) 0.0104(16) 0.0178(17)
C3 0.061(2) 0.057(2) 0.087(3) 0.0106(18) 0.0235(18) 0.0187(16)
C4 0.084(2) 0.066(2) 0.088(3) 0.030(2) 0.031(2) 0.0407(19)
C5 0.073(2) 0.072(2) 0.063(2) 0.0269(17) 0.0234(16) 0.0366(18)
C6 0.0426(15) 0.0552(18) 0.0552(17) 0.0165(14) 0.0138(13) 0.0185(13)
C7 0.0560(18) 0.0650(19) 0.0431(16) 0.0163(14) 0.0066(13) 0.0265(15)
C8 0.085(2) 0.078(2) 0.0456(18) 0.0162(16) 0.0030(16) 0.039(2)
C9 0.072(2) 0.076(2) 0.0395(16) 0.0059(15) 0.0075(14) 0.0294(18)
C10 0.0483(16) 0.0622(18) 0.0393(15) 0.0124(13) 0.0135(12) 0.0216(14)
C11 0.079(2) 0.073(2) 0.0534(19) 0.0162(17) 0.0161(17) 0.0186(19)
C12 0.093(3) 0.094(3) 0.069(2) 0.027(2) 0.031(2) 0.008(2)
C13 0.078(3) 0.098(3) 0.079(3) 0.009(2) 0.031(2) 0.005(2)
C14 0.062(2) 0.110(3) 0.089(3) 0.024(2) 0.010(2) 0.009(2)
C15 0.066(2) 0.083(3) 0.073(2) 0.0268(19) 0.0086(18) 0.0130(19)
C16 0.0609(19) 0.0491(17) 0.0493(17) 0.0052(14) 0.0134(14) 0.0115(14)
C17 0.0598(19) 0.0581(19) 0.0541(18) 0.0203(15) 0.0089(14) 0.0225(15)
C18 0.065(2) 0.093(3) 0.068(2) 0.039(2) 0.0021(17) 0.0306(19)
C19 0.0536(19) 0.088(2) 0.065(2) 0.0272(18) 0.0082(16) 0.0276(18)
C20 0.0522(17) 0.0573(18) 0.0476(16) 0.0092(13) 0.0090(13) 0.0264(14)
C21 0.0551(18) 0.071(2) 0.0483(16) 0.0090(15) 0.0157(13) 0.0323(16)
C22 0.094(3) 0.091(3) 0.060(2) 0.0043(18) 0.0225(19) 0.052(2)
C23 0.190(5) 0.142(4) 0.107(4) -0.014(3) 0.015(3) 0.124(4)
C24 0.0530(19) 0.101(3) 0.068(2) 0.0227(19) 0.0211(16) 0.0346(19)
C25 0.071(3) 0.176(5) 0.100(3) 0.056(3) 0.043(2) 0.027(3)
C26 0.053(2) 0.092(3) 0.080(2) 0.042(2) 0.0094(17) 0.0117(18)
C27 0.066(2) 0.105(3) 0.105(3) 0.063(2) 0.026(2) 0.015(2)
C28 0.0502(19) 0.066(2) 0.095(3) 0.0219(19) 0.0252(18) 0.0140(16)
C29 0.0391(16) 0.072(2) 0.074(2) 0.0123(17) 0.0125(15) 0.0213(15)
C30 0.0432(16) 0.0629(19) 0.0577(18) 0.0172(15) 0.0149(13) 0.0218(14)
C31 0.0417(15) 0.0497(16) 0.0508(16) 0.0111(13) 0.0108(12) 0.0132(13)
C32 0.0380(15) 0.0595(17) 0.0406(14) 0.0164(13) 0.0061(11) 0.0189(13)
C33 0.0464(17) 0.081(2) 0.0542(17) 0.0367(16) 0.0103(13) 0.0263(15)
C34 0.0416(16) 0.069(2) 0.0562(17) 0.0299(15) 0.0153(13) 0.0189(14)
C35 0.0374(14) 0.0496(15) 0.0383(14) 0.0121(12) 0.0118(11) 0.0170(12)
C36 0.102(3) 0.071(2) 0.060(2) 0.0054(18) 0.0008(19) 0.037(2)
C37 0.122(4) 0.075(3) 0.097(3) 0.007(2) 0.019(3) 0.047(3)
C38 0.110(3) 0.074(3) 0.080(3) 0.002(2) 0.031(2) 0.030(2)
C39 0.136(4) 0.097(3) 0.053(2) -0.001(2) 0.017(2) 0.045(3)
C40 0.105(3) 0.084(3) 0.055(2) 0.0116(18) 0.0118(19) 0.042(2)
C41 0.065(2) 0.062(2) 0.0499(18) 0.0072(15) 0.0072(15) 0.0205(16)
C42 0.0548(17) 0.0616(19) 0.0413(16) 0.0113(14) 0.0009(13) 0.0210(15)
C43 0.086(2) 0.073(2) 0.0476(18) 0.0173(16) -0.0049(16) 0.0398(19)
C44 0.075(2) 0.064(2) 0.0567(19) 0.0128(16) 0.0012(16) 0.0388(17)
C45 0.0378(14) 0.0543(17) 0.0471(15) 0.0134(13) 0.0074(12) 0.0207(13)
C46 0.0369(14) 0.0549(17) 0.0457(15) 0.0148(13) 0.0113(11) 0.0188(12)
C47 0.0411(16) 0.070(2) 0.0603(18) 0.0190(15) 0.0165(13) 0.0181(14)
C48 0.0422(19) 0.110(3) 0.115(3) 0.040(3) 0.0217(19) 0.0245(19)
C49 0.0463(16) 0.0616(19) 0.0584(18) 0.0121(14) 0.0139(13) 0.0278(14)
C50 0.089(2) 0.077(2) 0.065(2) 0.0059(18) 0.0221(18) 0.043(2)
C51 0.196(6) 0.103(4) 0.110(4) -0.003(3) 0.063(4) 0.065(4)
C52 0.057(2) 0.103(3) 0.162(4) 0.058(3) 0.040(2) 0.015(2)
C53 0.094(4) 0.197(6) 0.131(4) 0.051(4) 0.052(3) -0.001(4)
C54 0.121(4) 0.072(3) 0.119(4) 0.001(2) 0.033(3) 0.043(2)
C55 0.145(5) 0.130(4) 0.116(4) 0.053(3) 0.059(3) 0.051(4)

loop_
_atom_type_symbol
_atom_type_description
_atom_type_scat_dispersion_real
_atom_type_scat_dispersion_imag
_atom_type_scat_source
C C 0.0033 0.0016 'International Tables Vol C Tables 4.2.6.8 and 6.1.1.4'
H H 0.0000 0.0000 'International Tables Vol C Tables 4.2.6.8 and 6.1.1.4'
N N 0.0061 0.0033 'International Tables Vol C Tables 4.2.6.8 and 6.1.1.4'
Cl Cl 0.1484 0.1585 'International Tables Vol C Tables 4.2.6.8 and 6.1.1.4'

loop_
_geom_angle_atom_site_label_1
_geom_angle_atom_site_label_2
_geom_angle_atom_site_label_3
_geom_angle
_geom_angle_site_symmetry_1
_geom_angle_site_symmetry_3
_geom_angle_publ_flag
N2 N1 C6 115.1(2) . . ?
N1 N2 C7 113.7(2) . . ?
C10 N3 C7 110.0(2) . . ?
C10 N3 H3 125.0 . . ?
C7 N3 H3 125.0 . . ?
N5 N4 C16 114.8(2) . . ?
N4 N5 C17 114.4(2) . . ?
C20 N6 C17 110.0(2) . . ?
C20 N6 H6 125.0 . . ?
C17 N6 H6 125.0 . . ?
N8 N7 C31 114.9(2) . . ?
N7 N8 C32 114.2(2) . . ?
C35 N9 C32 109.3(2) . . ?
C35 N9 H9 125.3 . . ?
C32 N9 H9 125.3 . . ?
N11 N10 C41 115.0(2) . . ?
N10 N11 C42 114.6(2) . . ?
C45 N12 C42 109.6(2) . . ?
C45 N12 H12 125.2 . . ?
C42 N12 H12 125.2 . . ?
C6 C1 C2 120.6(3) . . ?
C6 C1 H1 119.7 . . ?
C2 C1 H1 119.7 . . ?
C3 C2 C1 121.6(3) . . ?
C3 C2 H2 119.2 . . ?
C1 C2 H2 119.2 . . ?
C4 C3 C2 117.5(3) . . ?
C4 C3 C54 121.8(3) . . ?
C2 C3 C54 120.6(4) . . ?
C3 C4 C5 122.2(3) . . ?
C3 C4 H4 118.9 . . ?
C5 C4 H4 118.9 . . ?
C4 C5 C6 119.5(3) . . ?
C4 C5 H5 120.3 . . ?
C6 C5 H5 120.3 . . ?
C1 C6 C5 118.6(3) . . ?
C1 C6 N1 115.7(3) . . ?
C5 C6 N1 125.7(3) . . ?
N3 C7 N2 125.8(2) . . ?
N3 C7 C8 107.3(3) . . ?
N2 C7 C8 126.9(3) . . ?
C7 C8 C9 107.4(3) . . ?
C7 C8 H8 126.3 . . ?
C9 C8 H8 126.3 . . ?
C10 C9 C8 108.5(3) . . ?
C10 C9 H9A 125.7 . . ?
C8 C9 H9A 125.7 . . ?
N3 C10 C9 106.6(3) . . ?
N3 C10 C21 121.5(2) . . ?
C9 C10 C21 131.6(3) . . ?
C12 C11 C16 119.6(3) . . ?
C12 C11 H11 120.2 . . ?
C16 C11 H11 120.2 . . ?
C11 C12 C13 122.6(4) . . ?
C11 C12 H12A 118.7 . . ?
C13 C12 H12A 118.7 . . ?
C14 C13 C12 117.1(4) . . ?
C14 C13 C53 121.2(4) . . ?
C12 C13 C53 121.7(4) . . ?
C13 C14 C15 121.6(4) . . ?
C13 C14 H14 119.2 . . ?
C15 C14 H14 119.2 . . ?
C14 C15 C16 120.3(4) . . ?
C14 C15 H15 119.9 . . ?
C16 C15 H15 119.9 . . ?
C15 C16 C11 118.8(3) . . ?
C15 C16 N4 116.1(3) . . ?
C11 C16 N4 125.1(3) . . ?
N5 C17 N6 126.5(3) . . ?
N5 C17 C18 127.0(3) . . ?
N6 C17 C18 106.5(3) . . ?
C19 C18 C17 107.9(3) . . ?
C19 C18 H18 126.1 . . ?
C17 C18 H18 126.1 . . ?
C20 C19 C18 108.5(3) . . ?
C20 C19 H19 125.7 . . ?
C18 C19 H19 125.7 . . ?
N6 C20 C19 107.0(3) . . ?
N6 C20 C21 122.1(2) . . ?
C19 C20 C21 130.6(3) . . ?
C10 C21 C20 110.4(2) . . ?
C10 C21 C22 108.9(2) . . ?
C20 C21 C22 108.7(3) . . ?
C10 C21 C24 109.0(3) . . ?
C20 C21 C24 108.7(2) . . ?
C22 C21 C24 111.2(3) . . ?
C23 C22 C21 115.3(3) . . ?
C23 C22 H22A 108.5 . . ?
C21 C22 H22A 108.5 . . ?
C23 C22 H22B 108.5 . . ?
C21 C22 H22B 108.5 . . ?
H22A C22 H22B 107.5 . . ?
C22 C23 H23A 109.5 . . ?
C22 C23 H23B 109.5 . . ?
H23A C23 H23B 109.5 . . ?
C22 C23 H23C 109.5 . . ?
H23A C23 H23C 109.5 . . ?
H23B C23 H23C 109.5 . . ?
C25 C24 C21 115.3(3) . . ?
C25 C24 H24A 108.4 . . ?
C21 C24 H24A 108.4 . . ?
C25 C24 H24B 108.4 . . ?
C21 C24 H24B 108.4 . . ?
H24A C24 H24B 107.5 . . ?
C24 C25 H25A 109.5 . . ?
C24 C25 H25B 109.5 . . ?
H25A C25 H25B 109.5 . . ?
C24 C25 H25C 109.5 . . ?
H25A C25 H25C 109.5 . . ?
H25B C25 H25C 109.5 . . ?
C31 C26 C27 120.1(3) . . ?
C31 C26 H26 119.9 . . ?
C27 C26 H26 119.9 . . ?
C28 C27 C26 121.6(3) . . ?
C28 C27 H27 119.2 . . ?
C26 C27 H27 119.2 . . ?
C27 C28 C29 117.3(3) . . ?
C27 C28 C52 121.3(4) . . ?
C29 C28 C52 121.4(3) . . ?
C30 C29 C28 122.5(3) . . ?
C30 C29 H29 118.8 . . ?
C28 C29 H29 118.8 . . ?
C29 C30 C31 119.5(3) . . ?
C29 C30 H30 120.3 . . ?
C31 C30 H30 120.3 . . ?
C26 C31 C30 119.0(3) . . ?
C26 C31 N7 115.3(3) . . ?
C30 C31 N7 125.6(3) . . ?
N8 C32 C33 127.5(2) . . ?
N8 C32 N9 125.1(2) . . ?
C33 C32 N9 107.4(2) . . ?
C32 C33 C34 107.6(2) . . ?
C32 C33 H33 126.2 . . ?
C34 C33 H33 126.2 . . ?
C35 C34 C33 108.0(2) . . ?
C35 C34 H34 126.0 . . ?
C33 C34 H34 126.0 . . ?
N9 C35 C34 107.6(2) . . ?
N9 C35 C46 121.3(2) . . ?
C34 C35 C46 130.4(2) . . ?
C41 C36 C37 120.5(3) . . ?
C41 C36 H36 119.7 . . ?
C37 C36 H36 119.7 . . ?
C38 C37 C36 122.0(4) . . ?
C38 C37 H37 119.0 . . ?
C36 C37 H37 119.0 . . ?
C37 C38 C39 116.6(4) . . ?
C37 C38 C51 121.3(4) . . ?
C39 C38 C51 122.1(4) . . ?
C40 C39 C38 122.7(4) . . ?
C40 C39 H39 118.6 . . ?
C38 C39 H39 118.6 . . ?
C39 C40 C41 119.4(4) . . ?
C39 C40 H40 120.3 . . ?
C41 C40 H40 120.3 . . ?
C36 C41 C40 118.7(3) . . ?
C36 C41 N10 115.9(3) . . ?
C40 C41 N10 125.3(3) . . ?
N11 C42 C43 126.7(3) . . ?
N11 C42 N12 126.2(3) . . ?
C43 C42 N12 107.0(3) . . ?
C42 C43 C44 107.9(3) . . ?
C42 C43 H43 126.1 . . ?
C44 C43 H43 126.1 . . ?
C45 C44 C43 108.4(3) . . ?
C45 C44 H44 125.8 . . ?
C43 C44 H44 125.8 . . ?
N12 C45 C44 107.2(2) . . ?
N12 C45 C46 121.7(2) . . ?
C44 C45 C46 130.9(3) . . ?
C45 C46 C35 111.1(2) . . ?
C45 C46 C47 109.7(2) . . ?
C35 C46 C47 108.7(2) . . ?
C45 C46 C49 108.8(2) . . ?
C35 C46 C49 107.6(2) . . ?
C47 C46 C49 111.0(2) . . ?
C48 C47 C46 115.4(3) . . ?
C48 C47 H47A 108.4 . . ?
C46 C47 H47A 108.4 . . ?
C48 C47 H47B 108.4 . . ?
C46 C47 H47B 108.4 . . ?
H47A C47 H47B 107.5 . . ?
C47 C48 H48A 109.5 . . ?
C47 C48 H48B 109.5 . . ?
H48A C48 H48B 109.5 . . ?
C47 C48 H48C 109.5 . . ?
H48A C48 H48C 109.5 . . ?
H48B C48 H48C 109.5 . . ?
C50 C49 C46 115.3(2) . . ?
C50 C49 H40A 108.5 . . ?
C46 C49 H40A 108.5 . . ?
C50 C49 H40B 108.5 . . ?
C46 C49 H40B 108.5 . . ?
H40A C49 H40B 107.5 . . ?
C49 C50 H50A 109.5 . . ?
C49 C50 H50B 109.5 . . ?
H50A C50 H50B 109.5 . . ?
C49 C50 H50C 109.5 . . ?
H50A C50 H50C 109.5 . . ?
H50B C50 H50C 109.5 . . ?
C38 C51 H51A 109.5 . . ?
C38 C51 H51B 109.5 . . ?
H51A C51 H51B 109.5 . . ?
C38 C51 H51C 109.5 . . ?
H51A C51 H51C 109.5 . . ?
H51B C51 H51C 109.5 . . ?
C28 C52 H52A 109.5 . . ?
C28 C52 H52B 109.5 . . ?
H52A C52 H52B 109.5 . . ?
C28 C52 H52C 109.5 . . ?
H52A C52 H52C 109.5 . . ?
H52B C52 H52C 109.5 . . ?
C13 C53 H53A 109.5 . . ?
C13 C53 H53B 109.5 . . ?
H53A C53 H53B 109.5 . . ?
C13 C53 H53C 109.5 . . ?
H53A C53 H53C 109.5 . . ?
H53B C53 H53C 109.5 . . ?
C3 C54 H54A 109.5 . . ?
C3 C54 H54B 109.5 . . ?
H54A C54 H54B 109.5 . . ?
C3 C54 H54C 109.5 . . ?
H54A C54 H54C 109.5 . . ?
H54B C54 H54C 109.5 . . ?
Cl2 C55 Cl3 111.1(3) . . ?
Cl2 C55 Cl1 113.3(3) . . ?
Cl3 C55 Cl1 109.1(3) . . ?
Cl2 C55 H55 107.7 . . ?
Cl3 C55 H55 107.7 . . ?
Cl1 C55 H55 107.7 . . ?

loop_
_geom_bond_atom_site_label_1
_geom_bond_atom_site_label_2
_geom_bond_distance
_geom_bond_site_symmetry_2
_geom_bond_publ_flag
Cl1 C55 1.765(5) . ?
Cl2 C55 1.698(5) . ?
Cl3 C55 1.711(5) . ?
N1 N2 1.274(3) . ?
N1 C6 1.425(4) . ?
N2 C7 1.373(4) . ?
N3 C10 1.365(3) . ?
N3 C7 1.371(3) . ?
N3 H3 0.8600 . ?
N4 N5 1.275(3) . ?
N4 C16 1.417(4) . ?
N5 C17 1.362(4) . ?
N6 C20 1.362(4) . ?
N6 C17 1.384(4) . ?
N6 H6 0.8600 . ?
N7 N8 1.272(3) . ?
N7 C31 1.417(3) . ?
N8 C32 1.370(3) . ?
N9 C35 1.357(3) . ?
N9 C32 1.382(3) . ?
N9 H9 0.8600 . ?
N10 N11 1.265(3) . ?
N10 C41 1.425(4) . ?
N11 C42 1.373(4) . ?
N12 C45 1.364(3) . ?
N12 C42 1.380(3) . ?
N12 H12 0.8600 . ?
C1 C6 1.377(4) . ?
C1 C2 1.378(4) . ?
C1 H1 0.9300 . ?
C2 C3 1.375(5) . ?
C2 H2 0.9300 . ?
C3 C4 1.367(5) . ?
C3 C54 1.509(5) . ?
C4 C5 1.386(4) . ?
C4 H4 0.9300 . ?
C5 C6 1.387(4) . ?
C5 H5 0.9300 . ?
C7 C8 1.382(4) . ?
C8 C9 1.387(4) . ?
C8 H8 0.9300 . ?
C9 C10 1.385(4) . ?
C9 H9A 0.9300 . ?
C10 C21 1.508(4) . ?
C11 C12 1.369(5) . ?
C11 C16 1.386(4) . ?
C11 H11 0.9300 . ?
C12 C13 1.380(5) . ?
C12 H12A 0.9300 . ?
C13 C14 1.378(6) . ?
C13 C53 1.518(5) . ?
C14 C15 1.380(5) . ?
C14 H14 0.9300 . ?
C15 C16 1.383(4) . ?
C15 H15 0.9300 . ?
C17 C18 1.389(4) . ?
C18 C19 1.385(5) . ?
C18 H18 0.9300 . ?
C19 C20 1.382(4) . ?
C19 H19 0.9300 . ?
C20 C21 1.514(4) . ?
C21 C22 1.552(4) . ?
C21 C24 1.553(4) . ?
C22 C23 1.524(5) . ?
C22 H22A 0.9700 . ?
C22 H22B 0.9700 . ?
C23 H23A 0.9600 . ?
C23 H23B 0.9600 . ?
C23 H23C 0.9600 . ?
C24 C25 1.520(5) . ?
C24 H24A 0.9700 . ?
C24 H24B 0.9700 . ?
C25 H25A 0.9600 . ?
C25 H25B 0.9600 . ?
C25 H25C 0.9600 . ?
C26 C31 1.381(4) . ?
C26 C27 1.387(5) . ?
C26 H26 0.9300 . ?
C27 C28 1.374(5) . ?
C27 H27 0.9300 . ?
C28 C29 1.380(5) . ?
C28 C52 1.521(5) . ?
C29 C30 1.377(4) . ?
C29 H29 0.9300 . ?
C30 C31 1.386(4) . ?
C30 H30 0.9300 . ?
C32 C33 1.376(4) . ?
C33 C34 1.391(4) . ?
C33 H33 0.9300 . ?
C34 C35 1.383(4) . ?
C34 H34 0.9300 . ?
C35 C46 1.517(3) . ?
C36 C41 1.379(4) . ?
C36 C37 1.380(5) . ?
C36 H36 0.9300 . ?
C37 C38 1.374(5) . ?
C37 H37 0.9300 . ?
C38 C39 1.383(6) . ?
C38 C51 1.514(5) . ?
C39 C40 1.381(5) . ?
C39 H39 0.9300 . ?
C40 C41 1.386(4) . ?
C40 H40 0.9300 . ?
C42 C43 1.378(4) . ?
C43 C44 1.384(4) . ?
C43 H43 0.9300 . ?
C44 C45 1.377(4) . ?
C44 H44 0.9300 . ?
C45 C46 1.516(4) . ?
C46 C47 1.550(4) . ?
C46 C49 1.555(4) . ?
C47 C48 1.522(4) . ?
C47 H47A 0.9700 . ?
C47 H47B 0.9700 . ?
C48 H48A 0.9600 . ?
C48 H48B 0.9600 . ?
C48 H48C 0.9600 . ?
C49 C50 1.524(4) . ?
C49 H40A 0.9700 . ?
C49 H40B 0.9700 . ?
C50 H50A 0.9600 . ?
C50 H50B 0.9600 . ?
C50 H50C 0.9600 . ?
C51 H51A 0.9600 . ?
C51 H51B 0.9600 . ?
C51 H51C 0.9600 . ?
C52 H52A 0.9600 . ?
C52 H52B 0.9600 . ?
C52 H52C 0.9600 . ?
C53 H53A 0.9600 . ?
C53 H53B 0.9600 . ?
C53 H53C 0.9600 . ?
C54 H54A 0.9600 . ?
C54 H54B 0.9600 . ?
C54 H54C 0.9600 . ?
C55 H55 0.9800 . ?

loop_
_geom_hbond_atom_site_label_D
_geom_hbond_atom_site_label_H
_geom_hbond_atom_site_label_A
_geom_hbond_distance_DH
_geom_hbond_distance_HA
_geom_hbond_distance_DA
_geom_hbond_angle_DHA
_geom_hbond_site_symmetry_A
N3 H3 N7 0.86 2.20 3.042(3) 166.1 .
N6 H6 N10 0.86 2.23 3.075(3) 167.6 .
N9 H9 N1 0.86 2.22 3.066(3) 166.3 .
N12 H12 N4 0.86 2.19 3.025(3) 162.5 .

loop_
_geom_torsion_atom_site_label_1
_geom_torsion_atom_site_label_2
_geom_torsion_atom_site_label_3
_geom_torsion_atom_site_label_4
_geom_torsion
_geom_torsion_site_symmetry_1
_geom_torsion_site_symmetry_2
_geom_torsion_site_symmetry_3
_geom_torsion_site_symmetry_4
_geom_torsion_publ_flag
C6 N1 N2 C7 174.5(2) . . . . ?
C16 N4 N5 C17 178.1(2) . . . . ?
C31 N7 N8 C32 176.1(2) . . . . ?
C41 N10 N11 C42 179.8(2) . . . . ?
C6 C1 C2 C3 -0.4(5) . . . . ?
C1 C2 C3 C4 0.3(5) . . . . ?
C1 C2 C3 C54 -179.7(3) . . . . ?
C2 C3 C4 C5 0.3(5) . . . . ?
C54 C3 C4 C5 -179.7(3) . . . . ?
C3 C4 C5 C6 -0.7(5) . . . . ?
C2 C1 C6 C5 0.0(5) . . . . ?
C2 C1 C6 N1 -180.0(3) . . . . ?
C4 C5 C6 C1 0.6(5) . . . . ?
C4 C5 C6 N1 -179.5(3) . . . . ?
N2 N1 C6 C1 -177.5(3) . . . . ?
N2 N1 C6 C5 2.5(4) . . . . ?
C10 N3 C7 N2 -178.0(3) . . . . ?
C10 N3 C7 C8 0.4(3) . . . . ?
N1 N2 C7 N3 -11.4(4) . . . . ?
N1 N2 C7 C8 170.6(3) . . . . ?
N3 C7 C8 C9 0.7(4) . . . . ?
N2 C7 C8 C9 179.0(3) . . . . ?
C7 C8 C9 C10 -1.5(4) . . . . ?
C7 N3 C10 C9 -1.3(3) . . . . ?
C7 N3 C10 C21 173.2(3) . . . . ?
C8 C9 C10 N3 1.7(4) . . . . ?
C8 C9 C10 C21 -172.0(3) . . . . ?
C16 C11 C12 C13 -0.2(6) . . . . ?
C11 C12 C13 C14 0.8(6) . . . . ?
C11 C12 C13 C53 -178.6(4) . . . . ?
C12 C13 C14 C15 -0.8(6) . . . . ?
C53 C13 C14 C15 178.6(4) . . . . ?
C13 C14 C15 C16 0.2(6) . . . . ?
C14 C15 C16 C11 0.5(5) . . . . ?
C14 C15 C16 N4 -178.4(3) . . . . ?
C12 C11 C16 C15 -0.5(5) . . . . ?
C12 C11 C16 N4 178.2(3) . . . . ?
N5 N4 C16 C15 -178.4(3) . . . . ?
N5 N4 C16 C11 2.9(4) . . . . ?
N4 N5 C17 N6 -9.0(4) . . . . ?
N4 N5 C17 C18 169.0(3) . . . . ?
C20 N6 C17 N5 178.8(3) . . . . ?
C20 N6 C17 C18 0.4(3) . . . . ?
N5 C17 C18 C19 -178.1(3) . . . . ?
N6 C17 C18 C19 0.2(4) . . . . ?
C17 C18 C19 C20 -0.8(4) . . . . ?
C17 N6 C20 C19 -0.9(3) . . . . ?
C17 N6 C20 C21 173.7(3) . . . . ?
C18 C19 C20 N6 1.1(4) . . . . ?
C18 C19 C20 C21 -173.0(3) . . . . ?
N3 C10 C21 C20 56.2(4) . . . . ?
C9 C10 C21 C20 -130.9(3) . . . . ?
N3 C10 C21 C22 175.4(3) . . . . ?
C9 C10 C21 C22 -11.7(5) . . . . ?
N3 C10 C21 C24 -63.2(3) . . . . ?
C9 C10 C21 C24 109.8(4) . . . . ?
N6 C20 C21 C10 50.1(4) . . . . ?
C19 C20 C21 C10 -136.6(3) . . . . ?
N6 C20 C21 C22 -69.2(3) . . . . ?
C19 C20 C21 C22 104.1(4) . . . . ?
N6 C20 C21 C24 169.6(3) . . . . ?
C19 C20 C21 C24 -17.1(4) . . . . ?
C10 C21 C22 C23 -175.7(4) . . . . ?
C20 C21 C22 C23 -55.4(4) . . . . ?
C24 C21 C22 C23 64.2(5) . . . . ?
C10 C21 C24 C25 -55.1(4) . . . . ?
C20 C21 C24 C25 -175.5(3) . . . . ?
C22 C21 C24 C25 65.0(4) . . . . ?
C31 C26 C27 C28 1.0(6) . . . . ?
C26 C27 C28 C29 -1.1(6) . . . . ?
C26 C27 C28 C52 -179.9(4) . . . . ?
C27 C28 C29 C30 0.5(5) . . . . ?
C52 C28 C29 C30 179.3(3) . . . . ?
C28 C29 C30 C31 0.1(5) . . . . ?
C27 C26 C31 C30 -0.3(5) . . . . ?
C27 C26 C31 N7 178.9(3) . . . . ?
C29 C30 C31 C26 -0.2(4) . . . . ?
C29 C30 C31 N7 -179.4(3) . . . . ?
N8 N7 C31 C26 -173.8(3) . . . . ?
N8 N7 C31 C30 5.4(4) . . . . ?
N7 N8 C32 C33 170.6(3) . . . . ?
N7 N8 C32 N9 -9.0(4) . . . . ?
C35 N9 C32 N8 -179.5(2) . . . . ?
C35 N9 C32 C33 0.8(3) . . . . ?
N8 C32 C33 C34 -179.4(3) . . . . ?
N9 C32 C33 C34 0.3(3) . . . . ?
C32 C33 C34 C35 -1.2(4) . . . . ?
C32 N9 C35 C34 -1.5(3) . . . . ?
C32 N9 C35 C46 170.2(2) . . . . ?
C33 C34 C35 N9 1.7(3) . . . . ?
C33 C34 C35 C46 -169.0(3) . . . . ?
C41 C36 C37 C38 0.3(7) . . . . ?
C36 C37 C38 C39 -1.4(7) . . . . ?
C36 C37 C38 C51 179.4(4) . . . . ?
C37 C38 C39 C40 0.8(7) . . . . ?
C51 C38 C39 C40 180.0(4) . . . . ?
C38 C39 C40 C41 0.8(7) . . . . ?
C37 C36 C41 C40 1.4(6) . . . . ?
C37 C36 C41 N10 -177.3(3) . . . . ?
C39 C40 C41 C36 -2.0(6) . . . . ?
C39 C40 C41 N10 176.6(3) . . . . ?
N11 N10 C41 C36 -177.0(3) . . . . ?
N11 N10 C41 C40 4.4(5) . . . . ?
N10 N11 C42 C43 169.9(3) . . . . ?
N10 N11 C42 N12 -7.2(4) . . . . ?
C45 N12 C42 N11 178.0(3) . . . . ?
C45 N12 C42 C43 0.4(3) . . . . ?
N11 C42 C43 C44 -177.2(3) . . . . ?
N12 C42 C43 C44 0.4(4) . . . . ?
C42 C43 C44 C45 -1.0(4) . . . . ?
C42 N12 C45 C44 -1.0(3) . . . . ?
C42 N12 C45 C46 174.6(2) . . . . ?
C43 C44 C45 N12 1.2(4) . . . . ?
C43 C44 C45 C46 -173.8(3) . . . . ?
N12 C45 C46 C35 49.2(3) . . . . ?
C44 C45 C46 C35 -136.4(3) . . . . ?
N12 C45 C46 C47 -71.0(3) . . . . ?
C44 C45 C46 C47 103.4(4) . . . . ?
N12 C45 C46 C49 167.4(2) . . . . ?
C44 C45 C46 C49 -18.1(4) . . . . ?
N9 C35 C46 C45 56.0(3) . . . . ?
C34 C35 C46 C45 -134.4(3) . . . . ?
N9 C35 C46 C47 176.7(2) . . . . ?
C34 C35 C46 C47 -13.7(4) . . . . ?
N9 C35 C46 C49 -63.0(3) . . . . ?
C34 C35 C46 C49 106.6(3) . . . . ?
C45 C46 C47 C48 -54.7(3) . . . . ?
C35 C46 C47 C48 -176.3(3) . . . . ?
C49 C46 C47 C48 65.6(3) . . . . ?
C45 C46 C49 C50 -171.9(2) . . . . ?
C35 C46 C49 C50 -51.5(3) . . . . ?
C47 C46 C49 C50 67.3(3) . . . . ?

loop_
_cod_related_entry_id
_cod_related_entry_database
_cod_related_entry_code
1 ChemSpider 30653632
